data_2204716
loop_
_publ_author_name
'Oku, Hiroyuki'
'Naito, Ryo'
'Yamada, Keiichi'
'Katakai, Ryoichi'

_publ_section_title
;A synthetic fragment of a cyclic depsipeptide, aureobasidine A:
 <i>tert</i>-butoxycarbonyl-<small>L</small>-<i>allo</i>-isoleucyl-<i>N</i>-methyl-<small>L</small>-valine
 (Boc-<small>L</small>-<i>allo</i>-Ile-<small>L</small>-MeVal-OH)
;
_journal_issue 12
_journal_name_full 'Acta Crystallographica Section E'
_journal_page_first o2261
_journal_page_last o2263
_journal_paper_doi 10.1107/S1600536804028089
_journal_volume 60
_journal_year 2004
_chemical_formula_iupac 'C17 H32 N2 O5'
_chemical_formula_moiety 'C17 H32 N2 O5'
_chemical_formula_sum 'C17 H32 N2 O5'
_chemical_formula_weight 344.45
_chemical_melting_point .408E-305
_chemical_name_systematic
;
tert-butoxycarbonyl-L-allo-isoleucyl-N-\a-methyl-L-valine
;
_space_group_IT_number 4
_symmetry_cell_setting monoclinic
_symmetry_space_group_name_Hall 'P 2yb'
_symmetry_space_group_name_H-M 'P 1 21 1'
_cell_angle_alpha 90
_cell_angle_beta 95.43(2)
_cell_angle_gamma 90
_cell_formula_units_Z 4
_cell_length_a 6.359(2)
_cell_length_b 21.158(5)
_cell_length_c 15.374(5)
_cell_measurement_reflns_used 2607
_cell_measurement_temperature 173.1
_cell_measurement_theta_max 67.6
_cell_measurement_theta_min 3.6
_cell_volume 2059.2(11)
_computing_cell_refinement RAPID-AUTO
_computing_data_collection 'RAPID-AUTO (Rigaku/MSC, 2003)'
_computing_data_reduction 'CrystalStructure (Rigaku/MSC, 2003)'
_computing_molecular_graphics 'ORTEP (Johnson, 1965)'
_computing_publication_material CrystalStructure
_computing_structure_refinement 'CRYSTALS (Watkin et al., 1996)'
_computing_structure_solution 'SIR2002 (Burla et al., 2003)'
_diffrn_detector_area_resol_mean 10.00
_diffrn_measured_fraction_theta_full 0.9658
_diffrn_measured_fraction_theta_max 0.9658
_diffrn_measurement_device_type 'Rigaku R-AXIS RAPID'
_diffrn_measurement_method \w
_diffrn_radiation_type 'Cu K\a'
_diffrn_radiation_wavelength 1.54180
_diffrn_reflns_av_R_equivalents 0.053
_diffrn_reflns_limit_h_max 7
_diffrn_reflns_limit_h_min -7
_diffrn_reflns_limit_k_max 24
_diffrn_reflns_limit_k_min -25
_diffrn_reflns_limit_l_max 17
_diffrn_reflns_limit_l_min -18
_diffrn_reflns_number 18832
_diffrn_reflns_theta_full 68.12
_diffrn_reflns_theta_max 68.12
_exptl_absorpt_coefficient_mu 0.665
_exptl_absorpt_correction_T_max 0.967
_exptl_absorpt_correction_T_min 0.810
_exptl_absorpt_correction_type refdelf
_exptl_absorpt_process_details '(DIFABS; Walker & Stuart, 1983)'
_exptl_crystal_colour colorless
_exptl_crystal_density_diffrn 1.111
_exptl_crystal_density_method 'not measured'
_exptl_crystal_description needle
_exptl_crystal_F_000 752.00
_exptl_crystal_size_max 0.40
_exptl_crystal_size_mid 0.05
_exptl_crystal_size_min 0.05
_refine_diff_density_max 0.59
_refine_diff_density_min -0.39
_refine_ls_extinction_method none
_refine_ls_goodness_of_fit_ref 1.017
_refine_ls_hydrogen_treatment refall
_refine_ls_number_parameters 377
_refine_ls_number_reflns 3748
_refine_ls_R_factor_gt 0.0580
_refine_ls_shift/su_max 0.0000
_refine_ls_structure_factor_coef Fsqd
_refine_ls_weighting_details 'w = 1/[0.0003Fo^2^ + 1.5\s(Fo^2^)]/(4Fo^2^)'
_refine_ls_weighting_scheme calc
_refine_ls_wR_factor_ref 0.1160
_reflns_number_gt 1729
_reflns_number_total 3748
_reflns_threshold_expression F^2^>2\s(F^2^)
_cod_data_source_file is6011.cif
_cod_data_source_block I
_cod_original_sg_symbol_H-M 'P 21'
_cod_database_code 2204716

loop_
_symmetry_equiv_pos_as_xyz
x,y,z
-x,y+1/2,-z

loop_
_atom_site_label
_atom_site_fract_x
_atom_site_fract_y
_atom_site_fract_z
_atom_site_U_iso_or_equiv
_atom_site_adp_type
_atom_site_calc_flag
_atom_site_refinement_flags
_atom_site_occupancy
_atom_site_type_symbol
O111 0.2677(7) 0.2749(2) -0.0882(3) 0.0350(10) Uani d . 1.00 O
O112 0.4182(7) 0.2547(2) -0.2141(3) 0.0350(10) Uani d . 1.00 O
O121 0.7652(8) 0.2074(2) 0.0252(3) 0.053(2) Uani d . 1.00 O
O131 0.9664(9) 0.1869(4) 0.2665(3) 0.116(3) Uani d . 1.00 O
O132 0.6793(7) 0.2052(3) 0.3267(3) 0.055(2) Uani d . 1.00 O
O211 0.3316(7) 0.0709(2) 0.3385(3) 0.054(2) Uani d . 1.00 O
O212 0.3916(7) 0.0619(2) 0.4865(3) 0.039(2) Uani d . 1.00 O
O221 -0.1823(7) 0.1484(2) 0.4748(3) 0.039(2) Uani d . 1.00 O
O231 -0.2976(8) 0.1165(2) 0.7816(3) 0.054(2) Uani d . 1.00 O
O232 -0.3642(6) 0.1897(2) 0.6770(3) 0.0350(10) Uani d . 1.00 O
N121 0.4465(8) 0.1859(3) -0.1001(3) 0.036(2) Uani d . 1.00 N
N131 0.5484(8) 0.2144(3) 0.1333(3) 0.031(2) Uani d . 1.00 N
N221 0.2313(8) 0.1485(3) 0.4212(3) 0.035(2) Uani d . 1.00 N
N231 -0.0231(8) 0.1233(3) 0.6086(3) 0.026(2) Uani d . 1.00 N
C111 0.1170(10) 0.3226(4) -0.1241(4) 0.041(2) Uiso d . 1.00 C
C112 0.0130(10) 0.3458(3) -0.0446(4) 0.054(2) Uiso d . 1.00 C
C113 0.2350(10) 0.3765(4) -0.1612(4) 0.064(2) Uiso d . 1.00 C
C114 -0.0420(10) 0.2928(4) -0.1901(4) 0.055(2) Uiso d . 1.00 C
C115 0.3810(10) 0.2393(3) -0.1387(5) 0.031(2) Uani d . 1.00 C
C121 0.4130(10) 0.1694(3) -0.0110(4) 0.036(2) Uani d . 1.00 C
C122 0.5930(10) 0.1985(3) 0.0508(4) 0.037(2) Uani d . 1.00 C
C123 0.3990(10) 0.0972(3) 0.0004(4) 0.043(2) Uiso d . 1.00 C
C124 0.6070(10) 0.0632(4) -0.0059(5) 0.067(2) Uiso d . 1.00 C
C125 0.2150(10) 0.0722(4) -0.0632(5) 0.071(3) Uiso d . 1.00 C
C126 0.1410(10) 0.0055(4) -0.0419(6) 0.093(3) Uiso d . 1.00 C
C131 0.7090(10) 0.2507(4) 0.1875(4) 0.035(2) Uani d . 1.00 C
C132 0.8010(10) 0.2102(4) 0.2657(4) 0.042(2) Uani d . 1.00 C
C133 0.6280(10) 0.3159(3) 0.2142(4) 0.045(2) Uiso d . 1.00 C
C134 0.5410(10) 0.3522(4) 0.1326(4) 0.065(2) Uiso d . 1.00 C
C135 0.8100(10) 0.3532(4) 0.2647(5) 0.078(3) Uiso d . 1.00 C
C136 0.3454(9) 0.2043(3) 0.1678(4) 0.040(2) Uiso d . 1.00 C
C211 0.4440(10) 0.0110(4) 0.3178(5) 0.054(2) Uiso d . 1.00 C
C212 0.3830(10) 0.0067(4) 0.2201(6) 0.098(3) Uiso d . 1.00 C
C213 0.6760(10) 0.0200(4) 0.3382(5) 0.065(2) Uiso d . 1.00 C
C214 0.3510(10) -0.0440(4) 0.3624(5) 0.089(3) Uiso d . 1.00 C
C215 0.3240(10) 0.0910(4) 0.4221(4) 0.032(2) Uani d . 1.00 C
C221 0.1860(10) 0.1787(3) 0.5013(4) 0.025(2) Uani d . 1.00 C
C222 -0.0220(10) 0.1490(3) 0.5272(4) 0.032(2) Uani d . 1.00 C
C223 0.1570(10) 0.2500(3) 0.4900(4) 0.036(2) Uiso d . 1.00 C
C224 0.3660(10) 0.2786(4) 0.4626(5) 0.070(3) Uiso d . 1.00 C
C225 0.0920(10) 0.2789(4) 0.5738(4) 0.051(2) Uiso d . 1.00 C
C226 0.0400(10) 0.3496(4) 0.5647(5) 0.080(3) Uiso d . 1.00 C
C231 -0.2130(10) 0.0940(3) 0.6356(4) 0.028(2) Uani d . 1.00 C
C232 -0.2980(10) 0.1333(4) 0.7062(4) 0.032(2) Uani d . 1.00 C
C233 -0.1770(10) 0.0233(3) 0.6623(4) 0.038(2) Uiso d . 1.00 C
C234 -0.0730(10) -0.0119(3) 0.5914(4) 0.048(2) Uiso d . 1.00 C
C235 -0.3850(10) -0.0091(3) 0.6773(5) 0.052(2) Uiso d . 1.00 C
C236 0.1591(9) 0.1245(3) 0.6755(4) 0.039(2) Uiso d . 1.00 C
H3 -0.1117 0.3199 -0.0373 0.065 Uiso c R 1.00 H
H4 -0.0288 0.3900 -0.0532 0.065 Uiso c R 1.00 H
H5 0.1135 0.3421 0.0076 0.065 Uiso c R 1.00 H
H6 0.2697 0.4083 -0.1158 0.077 Uiso c R 1.00 H
H7 0.1470 0.3956 -0.2099 0.077 Uiso c R 1.00 H
H8 0.3660 0.3605 -0.1823 0.077 Uiso c R 1.00 H
H9 0.0089 0.2948 -0.2482 0.066 Uiso c R 1.00 H
H10 -0.1769 0.3154 -0.1910 0.066 Uiso c R 1.00 H
H11 -0.0630 0.2485 -0.1742 0.066 Uiso c R 1.00 H
H12 0.2792 0.1883 0.0028 0.044 Uiso c R 1.00 H
H13 0.3586 0.0897 0.0596 0.052 Uiso c R 1.00 H
H14 0.6192 0.0513 -0.0668 0.080 Uiso c R 1.00 H
H15 0.6118 0.0251 0.0305 0.080 Uiso c R 1.00 H
H16 0.7239 0.0911 0.0146 0.080 Uiso c R 1.00 H
H17 0.0954 0.1011 -0.0619 0.085 Uiso c R 1.00 H
H18 0.2626 0.0716 -0.1221 0.085 Uiso c R 1.00 H
H19 0.2217 -0.0257 -0.0720 0.112 Uiso c R 1.00 H
H20 -0.0097 0.0012 -0.0614 0.112 Uiso c R 1.00 H
H21 0.1629 -0.0015 0.0213 0.112 Uiso c R 1.00 H
H22 0.8254 0.2586 0.1513 0.042 Uiso c R 1.00 H
H23 0.5146 0.3100 0.2522 0.053 Uiso c R 1.00 H
H24 0.6554 0.3769 0.1105 0.078 Uiso c R 1.00 H
H25 0.4286 0.3807 0.1474 0.078 Uiso c R 1.00 H
H26 0.4849 0.3222 0.0877 0.078 Uiso c R 1.00 H
H27 0.8120 0.3442 0.3273 0.093 Uiso c R 1.00 H
H28 0.7881 0.3986 0.2548 0.093 Uiso c R 1.00 H
H29 0.9446 0.3403 0.2441 0.093 Uiso c R 1.00 H
H30 0.2557 0.2415 0.1557 0.048 Uiso c R 1.00 H
H31 0.3679 0.1975 0.2311 0.048 Uiso c R 1.00 H
H32 0.2764 0.1671 0.1399 0.048 Uiso c R 1.00 H
H33 0.2517 -0.0174 0.2095 0.117 Uiso c R 1.00 H
H34 0.4955 -0.0146 0.1917 0.118 Uiso c R 1.00 H
H35 0.3624 0.0494 0.1960 0.117 Uiso c R 1.00 H
H36 0.7369 0.0363 0.2864 0.078 Uiso c R 1.00 H
H37 0.7422 -0.0204 0.3555 0.078 Uiso c R 1.00 H
H38 0.7010 0.0504 0.3862 0.078 Uiso c R 1.00 H
H39 0.4253 -0.0498 0.4205 0.106 Uiso c R 1.00 H
H40 0.3642 -0.0824 0.3276 0.107 Uiso c R 1.00 H
H41 0.2009 -0.0357 0.3680 0.106 Uiso c R 1.00 H
H42 0.3003 0.1702 0.5470 0.030 Uiso c R 1.00 H
H43 0.0447 0.2576 0.4431 0.043 Uiso c R 1.00 H
H44 0.4575 0.2905 0.5149 0.084 Uiso c R 1.00 H
H45 0.3341 0.3161 0.4264 0.084 Uiso c R 1.00 H
H46 0.4379 0.2472 0.4291 0.084 Uiso c R 1.00 H
H47 -0.0332 0.2567 0.5902 0.061 Uiso c R 1.00 H
H48 0.2083 0.2734 0.6199 0.061 Uiso c R 1.00 H
H49 0.1689 0.3742 0.5803 0.096 Uiso c R 1.00 H
H50 -0.0668 0.3607 0.6040 0.096 Uiso c R 1.00 H
H51 -0.0141 0.3591 0.5044 0.096 Uiso c R 1.00 H
H52 -0.3190 0.0946 0.5849 0.034 Uiso c R 1.00 H
H53 -0.0830 0.0216 0.7166 0.045 Uiso c R 1.00 H
H54 -0.1820 -0.0295 0.5488 0.057 Uiso c R 1.00 H
H55 0.0145 -0.0462 0.6178 0.058 Uiso c R 1.00 H
H56 0.0159 0.0175 0.5617 0.057 Uiso c R 1.00 H
H57 -0.4108 -0.0045 0.7388 0.062 Uiso c R 1.00 H
H58 -0.3763 -0.0540 0.6627 0.062 Uiso c R 1.00 H
H59 -0.5008 0.0106 0.6403 0.062 Uiso c R 1.00 H
H60 0.2453 0.0867 0.6696 0.047 Uiso c R 1.00 H
H61 0.1087 0.1253 0.7338 0.047 Uiso c R 1.00 H
H62 0.2445 0.1623 0.6675 0.047 Uiso c R 1.00 H
H121 0.5224 0.1557 -0.1339 0.043 Uiso c R 1.00 H
H132 0.7513 0.1904 0.3657 0.066 Uiso c R 1.00 H
H221 0.1940 0.1699 0.3653 0.043 Uiso c R 1.00 H
H232 -0.4315 0.2109 0.7094 0.042 Uiso c R 1.00 H

loop_
_atom_site_aniso_label
_atom_site_aniso_U_11
_atom_site_aniso_U_22
_atom_site_aniso_U_33
_atom_site_aniso_U_12
_atom_site_aniso_U_13
_atom_site_aniso_U_23
O111 0.049(3) 0.031(3) 0.026(3) 0.012(3) 0.013(2) -0.003(2)
O112 0.045(3) 0.043(3) 0.018(2) 0.003(3) 0.011(2) 0.001(2)
O121 0.051(3) 0.077(4) 0.035(3) -0.014(3) 0.019(3) -0.007(3)
O131 0.081(5) 0.215(9) 0.057(4) 0.090(6) 0.037(4) 0.065(5)
O132 0.038(3) 0.095(5) 0.033(3) 0.014(3) 0.011(3) 0.030(3)
O211 0.067(4) 0.068(4) 0.024(3) 0.042(3) -0.002(3) -0.011(3)
O212 0.047(3) 0.045(3) 0.025(3) 0.003(3) 0.000(2) 0.004(2)
O221 0.031(3) 0.062(4) 0.023(3) -0.006(3) -0.004(2) 0.010(3)
O231 0.081(4) 0.065(4) 0.018(3) 0.028(3) 0.012(3) 0.010(3)
O232 0.044(3) 0.031(3) 0.031(3) 0.004(3) 0.009(2) 0.000(2)
N121 0.049(4) 0.032(4) 0.027(3) 0.004(3) 0.012(3) -0.004(3)
N131 0.035(4) 0.039(4) 0.020(3) -0.004(3) 0.010(3) -0.006(3)
N221 0.049(4) 0.039(4) 0.019(3) 0.015(3) 0.014(3) 0.008(3)
N231 0.023(3) 0.033(4) 0.024(3) 0.000(3) 0.004(3) 0.001(3)
C115 0.018(4) 0.032(5) 0.042(5) 0.000(4) -0.001(4) -0.003(4)
C121 0.057(5) 0.036(5) 0.017(4) 0.002(4) 0.017(4) -0.005(3)
C122 0.054(5) 0.028(5) 0.030(4) 0.002(4) 0.011(4) 0.005(4)
C131 0.025(4) 0.063(6) 0.019(4) 0.003(4) 0.005(3) 0.003(4)
C132 0.041(5) 0.051(6) 0.034(4) 0.008(5) 0.012(4) 0.011(4)
C215 0.029(4) 0.043(5) 0.027(4) -0.007(4) 0.015(4) -0.004(4)
C221 0.030(4) 0.026(4) 0.020(4) -0.001(4) 0.012(3) -0.004(3)
C222 0.055(5) 0.021(4) 0.024(4) 0.012(4) 0.023(4) -0.001(3)
C231 0.032(4) 0.030(4) 0.023(4) 0.002(4) 0.004(3) -0.001(3)
C232 0.018(4) 0.047(6) 0.031(4) -0.004(4) 0.002(3) 0.003(4)

loop_
_atom_type_symbol
_atom_type_description
_atom_type_scat_dispersion_real
_atom_type_scat_dispersion_imag
_atom_type_scat_source
C C 0.0018 0.0009 'International Tables Vol C Tables 4.2.6.8 and 6.1.1.4'
H H 0.0000 0.0000 'International Tables Vol C Tables 4.2.6.8 and 6.1.1.4'
N N 0.0031 0.0018 'International Tables Vol C Tables 4.2.6.8 and 6.1.1.4'
O O 0.0049 0.0032 'International Tables Vol C Tables 4.2.6.8 and 6.1.1.4'

loop_
_geom_angle_atom_site_label_1
_geom_angle_atom_site_label_2
_geom_angle_atom_site_label_3
_geom_angle
_geom_angle_publ_flag
O111 C111 C112 103.7(5) no
O111 C111 C113 109.3(5) no
O111 C111 C114 109.9(6) no
C115 O111 C111 122.6(5) no
O111 C115 O112 123.5(6) no
O111 C115 N121 112.6(6) no
O112 C115 N121 124.0(6) no
O121 C122 C121 120.2(6) no
O121 C122 N131 122.3(6) no
O131 C132 C131 121.2(7) no
O131 C132 O132 124.7(7) no
O132 C132 C131 114.1(6) no
O211 C211 C212 100.2(6) no
O211 C211 C213 109.3(6) no
O211 C211 C214 109.8(6) no
C215 O211 C211 121.5(5) no
O211 C215 O212 125.0(7) no
O211 C215 N221 109.0(6) no
O212 C215 N221 125.9(6) no
O221 C222 C221 120.5(5) no
O221 C222 N231 121.3(6) no
O231 C232 C231 123.9(6) no
O231 C232 O232 124.0(6) no
O232 C232 C231 112.0(5) no
C121 N121 C115 124.1(6) no
N121 C121 C122 108.5(5) no
N121 C121 C123 111.2(5) no
N131 C122 C121 117.4(6) no
C131 N131 C122 117.3(5) no
C136 N131 C122 124.8(5) no
N131 C131 C132 110.0(6) no
N131 C131 C133 112.6(5) no
C136 N131 C131 117.5(5) no
C221 N221 C215 120.9(5) no
N221 C221 C222 106.5(5) no
N221 C221 C223 111.9(5) no
N231 C222 C221 118.3(5) no
C231 N231 C222 120.4(5) no
C236 N231 C222 124.2(5) no
N231 C231 C232 109.6(5) no
N231 C231 C233 112.1(5) no
C236 N231 C231 115.4(5) no
C113 C111 C112 109.3(6) no
C114 C111 C112 111.2(6) no
C114 C111 C113 113.0(5) no
C123 C121 C122 111.9(5) no
C121 C123 C125 108.5(5) no
C121 C123 C124 113.6(6) no
C125 C123 C124 114.0(6) no
C123 C125 C126 114.2(6) no
C133 C131 C132 113.6(5) no
C131 C133 C134 109.6(5) no
C131 C133 C135 109.7(6) no
C135 C133 C134 110.6(6) no
C213 C211 C212 111.8(7) no
C214 C211 C212 109.2(6) no
C214 C211 C213 115.5(6) no
C223 C221 C222 109.5(5) no
C221 C223 C224 108.6(6) no
C221 C223 C225 109.9(5) no
C225 C223 C224 112.4(6) no
C223 C225 C226 112.9(6) no
C233 C231 C232 113.1(5) no
C231 C233 C234 110.1(5) no
C231 C233 C235 111.2(5) no
C235 C233 C234 109.3(5) no
H132 O132 C132 104.2114 no
H232 O232 C232 116.7971 no
H121 N121 C115 118.0068 no
N121 C121 H12 108.3786 no
H121 N121 C121 117.9162 no
N131 C131 H22 106.6753 no
N131 C136 H31 109.4108 no
N131 C136 H30 109.4029 no
N131 C136 H32 109.5174 no
H221 N221 C215 119.5022 no
H221 N221 C221 119.5899 no
N221 C221 H42 109.6533 no
N231 C231 H52 107.1065 no
N231 C236 H61 109.5250 no
N231 C236 H60 109.2712 no
N231 C236 H62 109.5820 no
C111 C112 H3 109.2695 no
C111 C112 H5 109.5519 no
C111 C112 H4 109.4369 no
C111 C113 H6 109.6080 no
C111 C113 H8 109.5476 no
C111 C113 H7 109.2860 no
C111 C114 H9 109.6206 no
C111 C114 H11 109.2778 no
C111 C114 H10 109.5624 no
H5 C112 H3 109.4694 no
H4 C112 H3 109.6067 no
H5 C112 H4 109.4927 no
H8 C113 H6 109.4724 no
H7 C113 H6 109.4615 no
H8 C113 H7 109.4515 no
H11 C114 H9 109.4836 no
H10 C114 H9 109.3743 no
H11 C114 H10 109.5087 no
H12 C121 C122 108.2631 no
H12 C121 C123 108.4328 no
C121 C123 H13 106.7967 no
C123 C124 H16 109.6197 no
H13 C123 C124 106.6687 no
C123 C124 H14 109.4726 no
C123 C124 H15 109.6063 no
C123 C125 H17 108.3821 no
C123 C125 H18 108.1667 no
H13 C123 C125 106.7237 no
H16 C124 H14 109.4753 no
H15 C124 H14 109.4085 no
H16 C124 H15 109.2446 no
H17 C125 C126 108.1736 no
H18 C125 C126 108.3687 no
C125 C126 H21 109.4795 no
C125 C126 H19 109.3856 no
C125 C126 H20 109.5073 no
H18 C125 H17 109.4652 no
H21 C126 H19 109.4753 no
H20 C126 H19 109.4574 no
H21 C126 H20 109.5221 no
H22 C131 C132 106.7520 no
H22 C131 C133 106.7218 no
C131 C133 H23 109.1061 no
H23 C133 C134 108.8573 no
C133 C134 H26 109.4161 no
C133 C134 H24 109.2460 no
C133 C134 H25 109.5920 no
H23 C133 C135 108.9184 no
C133 C135 H27 109.5346 no
C133 C135 H29 109.2093 no
C133 C135 H28 109.4751 no
H26 C134 H24 109.4733 no
H25 C134 H24 109.5218 no
H26 C134 H25 109.5776 no
H29 C135 H27 109.4748 no
H28 C135 H27 109.4735 no
H29 C135 H28 109.6598 no
H31 C136 H30 109.5050 no
H32 C136 H30 109.4780 no
H32 C136 H31 109.5131 no
C211 C212 H33 109.2703 no
C211 C212 H35 109.3605 no
C211 C212 H34 109.7826 no
C211 C213 H36 109.5048 no
C211 C213 H38 109.2669 no
C211 C213 H37 109.7014 no
C211 C214 H39 109.5477 no
C211 C214 H41 109.3646 no
C211 C214 H40 109.5189 no
H35 C212 H33 109.4745 no
H34 C212 H33 109.4892 no
H35 C212 H34 109.4497 no
H38 C213 H36 109.4735 no
H37 C213 H36 109.5459 no
H38 C213 H37 109.3342 no
H41 C214 H39 109.4702 no
H40 C214 H39 109.4500 no
H41 C214 H40 109.4759 no
H42 C221 C222 109.6144 no
H42 C221 C223 109.5952 no
C221 C223 H43 108.4718 no
C223 C224 H46 109.4399 no
H43 C223 C224 108.5887 no
C223 C224 H44 109.5769 no
C223 C224 H45 109.5491 no
H43 C223 C225 108.7077 no
C223 C225 H47 108.5442 no
C223 C225 H48 108.6487 no
H46 C224 H44 109.4698 no
H45 C224 H44 109.4162 no
H46 C224 H45 109.3753 no
H47 C225 C226 108.4536 no
H48 C225 C226 108.7486 no
C225 C226 H49 109.0712 no
C225 C226 H51 109.8485 no
C225 C226 H50 109.5193 no
H48 C225 H47 109.4551 no
H51 C226 H49 109.4735 no
H50 C226 H49 109.5866 no
H51 C226 H50 109.3284 no
H52 C231 C232 107.4437 no
H52 C231 C233 107.1467 no
C231 C233 H53 108.7817 no
C233 C234 H56 109.3953 no
H53 C233 C234 108.6683 no
C233 C234 H54 109.5880 no
C233 C234 H55 109.5211 no
H53 C233 C235 108.7831 no
C233 C235 H57 109.1681 no
C233 C235 H59 109.6322 no
C233 C235 H58 109.4549 no
H56 C234 H54 109.4678 no
H55 C234 H54 109.4366 no
H56 C234 H55 109.4184 no
H59 C235 H57 109.4720 no
H58 C235 H57 109.5736 no
H59 C235 H58 109.5261 no
H61 C236 H60 109.4880 no
H62 C236 H60 109.4706 no
H62 C236 H61 109.4903 no

loop_
_geom_bond_atom_site_label_1
_geom_bond_atom_site_label_2
_geom_bond_distance
_geom_bond_publ_flag
O111 C111 1.465(8) no
O111 C115 1.338(8) no
O112 C115 1.249(8) no
O121 C122 1.212(9) no
O131 C132 1.160(10) no
O132 C132 1.275(9) no
O211 C211 1.505(9) no
O211 C215 1.359(8) no
O212 C215 1.210(8) no
O221 C222 1.236(8) no
O231 C232 1.211(8) no
O232 C232 1.329(9) no
N121 C115 1.325(9) no
N121 C121 1.449(8) no
N131 C122 1.367(8) no
N131 C131 1.473(8) no
N131 C136 1.458(8) no
N221 C215 1.352(9) no
N221 C221 1.441(8) no
N231 C222 1.366(8) no
N231 C231 1.454(8) no
N231 C236 1.475(7) no
C111 C112 1.526(9) no
C111 C113 1.507(11) no
C111 C114 1.503(9) no
C121 C122 1.545(9) no
C121 C123 1.541(9) no
C123 C124 1.522(9) no
C123 C125 1.545(10) no
C125 C126 1.533(12) no
C131 C132 1.545(9) no
C131 C133 1.544(10) no
C133 C134 1.530(9) no
C133 C135 1.547(10) no
C211 C212 1.519(12) no
C211 C213 1.493(9) no
C211 C214 1.496(11) no
C221 C222 1.550(9) no
C221 C223 1.526(9) no
C223 C221 1.526(9) no
C223 C224 1.555(9) no
C223 C225 1.517(9) no
C224 C223 1.555(9) no
C225 C223 1.517(9) no
C225 C226 1.535(12) no
C231 C232 1.508(9) no
C231 C233 1.562(9) no
C233 C234 1.523(9) no
C233 C235 1.526(9) no
C234 C233 1.523(9) no
O132 H132 0.7834 no
O232 H232 0.8200 no
N121 H121 0.9800 no
N221 H221 0.9799 no
C112 H3 0.9800 no
C112 H4 0.9799 no
C112 H5 0.9800 no
C113 H6 0.9800 no
C113 H7 0.9801 no
C113 H8 0.9800 no
C114 H9 0.9800 no
C114 H10 0.9800 no
C114 H11 0.9800 no
C121 H12 0.9800 no
C123 H13 0.9800 no
C124 H14 0.9801 no
C124 H15 0.9800 no
C124 H16 0.9800 no
C125 H17 0.9799 no
C125 H18 0.9800 no
C126 H19 0.9800 no
C126 H20 0.9800 no
C126 H21 0.9800 no
C131 H22 0.9800 no
C133 H23 0.9800 no
C134 H24 0.9801 no
C134 H25 0.9801 no
C134 H26 0.9801 no
C135 H27 0.9799 no
C135 H28 0.9801 no
C135 H29 0.9800 no
C136 H30 0.9801 no
C136 H31 0.9800 no
C136 H32 0.9800 no
C212 H33 0.9800 no
C212 H34 0.9801 no
C212 H35 0.9800 no
C213 H36 0.9800 no
C213 H37 0.9800 no
C213 H38 0.9800 no
C214 H39 0.9800 no
C214 H40 0.9801 no
C214 H41 0.9800 no
C221 H42 0.9799 no
C223 H43 0.9800 no
C224 H44 0.9800 no
C224 H45 0.9800 no
C224 H46 0.9800 no
C225 H47 0.9800 no
C225 H48 0.9800 no
C226 H49 0.9800 no
C226 H50 0.9801 no
C226 H51 0.9800 no
C231 H52 0.9800 no
C233 H53 0.9800 no
C234 H54 0.9801 no
C234 H55 0.9799 no
C234 H56 0.9801 no
C235 H57 0.9800 no
C235 H58 0.9800 no
C235 H59 0.9800 no
C236 H60 0.9799 no
C236 H61 0.9800 no
C236 H62 0.9800 no
H43 C223 0.9800 no
H54 C234 0.9801 no
H55 C234 0.9799 no
H56 C234 0.9801 no

loop_
_geom_hbond_atom_site_label_D
_geom_hbond_atom_site_label_H
_geom_hbond_atom_site_label_A
_geom_hbond_site_symmetry_A
_geom_hbond_distance_DH
_geom_hbond_distance_HA
_geom_hbond_distance_DA
_geom_hbond_angle_DHA
_geom_hbond_publ_flag
N221 H221 O131 1_455 0.98 2.03 2.897(7) 147 yes
O132 H132 O221 1_655 0.78 1.91 2.650(6) 157 yes
N121 H121 O231 1_654 0.98 1.99 2.946(7) 164 yes
O232 H232 O112 1_456 0.82 1.84 2.656(6) 177 yes

loop_
_geom_torsion_atom_site_label_1
_geom_torsion_atom_site_label_2
_geom_torsion_atom_site_label_3
_geom_torsion_atom_site_label_4
_geom_torsion
_geom_torsion_publ_flag
C115 O111 C111 C112 174.7(5) no
C115 O111 C111 C113 -68.8(7) no
C115 O111 C111 C114 55.7(7) no
C111 O111 C115 O112 22.1(9) no
C111 O111 C115 N121 -157.2(5) no
C215 O211 C211 C212 173.6(5) no
C215 O211 C211 C213 -68.8(7) no
C215 O211 C211 C214 58.8(7) no
C211 O211 C215 O212 -5.2(10) no
C211 O211 C215 N221 174.2(5) no
C121 N121 C115 O111 -4.0(8) yes
C121 N121 C115 O112 176.6(6) no
C115 N121 C121 C122 -85.7(7) yes
C115 N121 C121 C123 150.8(6) no
C131 N131 C122 O121 7.8(9) no
C131 N131 C122 C121 -171.1(5) yes
C136 N131 C122 O121 -179.3(6) no
C136 N131 C122 C121 1.8(9) no
C122 N131 C131 C132 -113.4(6) no
C122 N131 C131 C133 118.7(6) no
C136 N131 C131 C132 73.1(7) yes
C136 N131 C131 C133 -54.7(7) no
C221 N221 C215 O211 174.5(5) no
C221 N221 C215 O212 -5.6(10) no
C215 N221 C221 C222 -80.9(6) no
C215 N221 C221 C223 159.5(5) no
C231 N231 C222 O221 0.5(8) no
C231 N231 C222 C221 -179.1(5) yes
C236 N231 C222 O221 -177.5(6) no
C236 N231 C222 C221 2.9(9) no
C222 N231 C231 C232 -112.0(6) yes
C222 N231 C231 C233 121.5(6) no
C236 N231 C231 C232 66.1(6) no
C236 N231 C231 C233 -60.3(6) no
N121 C121 C122 O121 -28.2(9) no
N121 C121 C122 N131 150.6(6) yes
C123 C121 C122 O121 94.9(7) no
C123 C121 C122 N131 -86.3(7) no
N121 C121 C123 C124 69.5(7) no
N121 C121 C123 C125 -58.5(7) no
C122 C121 C123 C124 -52.1(7) no
C122 C121 C123 C125 179.9(4) no
C121 C123 C125 C126 -163.3(6) no
C124 C123 C125 C126 68.9(8) no
N131 C131 C132 O131 103.6(8) no
N131 C131 C132 O132 -76.3(8) yes
C133 C131 C132 O131 -129.1(8) no
C133 C131 C132 O132 51.0(8) no
N131 C131 C133 C134 -54.1(7) no
N131 C131 C133 C135 -175.7(6) no
C132 C131 C133 C134 -180.0(5) no
C132 C131 C133 C135 58.4(7) no
N221 C221 C222 O221 -54.0(8) no
N221 C221 C222 N231 125.6(6) yes
C223 C221 C222 O221 67.1(7) no
C223 C221 C222 N231 -113.3(6) no
N221 C221 C223 C224 -61.2(6) no
N221 C221 C223 C225 175.5(5) no
C222 C221 C223 C224 -179.0(5) no
C222 C221 C223 C225 57.6(6) no
C221 C223 C225 C226 -174.6(6) no
C224 C223 C225 C226 64.2(7) no
N231 C231 C232 O231 -111.2(7) no
N231 C231 C232 O232 65.6(6) yes
C233 C231 C232 O231 14.7(9) no
C233 C231 C232 O232 -168.5(5) no
N231 C231 C233 C234 -50.4(7) no
N231 C231 C233 C235 -171.6(5) no
C232 C231 C233 C234 -174.9(5) no
C232 C231 C233 C235 63.8(7) no

loop_
_cod_related_entry_id
_cod_related_entry_database
_cod_related_entry_code
1 ChemSpider 9068577
